data_4331332
loop_
_publ_author_name
'Ming-Yan Chung'
'Chi-Shen Lee'

_publ_contact_author_address
;Department of Applied Chemistry, National Chiao Tung University, 
1001 University Rd., Hsinchu 30010, Taiwan.
;
_publ_contact_author_email chishen@mail.nctu.edu.tw
_publ_contact_author_fax 886-3-5723764
_publ_contact_author_name 'Chi-Shen Lee'
_publ_contact_author_phone 886-3-5712121
_publ_section_title
;
 Multinary Selenides with Unusual Coordination Environment of Bismuth
;
_journal_name_full 'Inorganic Chemistry'
_journal_page_first 13328
_journal_page_last 13333
_journal_paper_doi 10.1021/ic302027b
_journal_volume 51
_journal_year 2012
_chemical_formula_sum 'Bi2.65 Ge0.68 Se8 Sr2.67'
_chemical_formula_weight 1468.77
_chemical_name_systematic
; 
 ? 
;
_space_group_IT_number 33
_symmetry_cell_setting orthorhombic
_symmetry_space_group_name_Hall 'P 2c -2n'
_symmetry_space_group_name_H-M 'P n a 21'
_atom_sites_solution_hydrogens none
_atom_sites_solution_primary direct
_atom_sites_solution_secondary difmap
_audit_creation_method SHELXL-97
_cell_angle_alpha 90.00
_cell_angle_beta 90.00
_cell_angle_gamma 90.00
_cell_formula_units_Z 12
_cell_length_a 12.8036(9)
_cell_length_b 29.016(2)
_cell_length_c 12.8192(9)
_cell_measurement_reflns_used 3893
_cell_measurement_temperature 273(2)
_cell_measurement_theta_max 25.13
_cell_measurement_theta_min 1.74
_cell_volume 4762.5(6)
_computing_cell_refinement 'SAINT V7.60A (Bruker AXS)'
_computing_data_collection APEX2
_computing_data_reduction 'SAINT V7.60A (Bruker AXS)'
_computing_structure_refinement 'SHELXL-97 (Sheldrick, 2008)'
_computing_structure_solution 'SHELXS-97 (Sheldrick, 2008)'
_diffrn_ambient_temperature 273(2)
_diffrn_measured_fraction_theta_full 0.996
_diffrn_measured_fraction_theta_max 0.996
_diffrn_measurement_device_type CCD
_diffrn_measurement_method 'profile data from \q/2\q scans'
_diffrn_radiation_monochromator graphite
_diffrn_radiation_source 'fine-focus sealed tube'
_diffrn_radiation_type MoK\a
_diffrn_radiation_wavelength 0.71073
_diffrn_reflns_av_R_equivalents 0.0708
_diffrn_reflns_av_sigmaI/netI 0.0547
_diffrn_reflns_limit_h_max 15
_diffrn_reflns_limit_h_min -15
_diffrn_reflns_limit_k_max 34
_diffrn_reflns_limit_k_min -34
_diffrn_reflns_limit_l_max 15
_diffrn_reflns_limit_l_min -15
_diffrn_reflns_number 43069
_diffrn_reflns_theta_full 25.13
_diffrn_reflns_theta_max 25.13
_diffrn_reflns_theta_min 1.74
_exptl_absorpt_coefficient_mu 57.753
_exptl_absorpt_correction_T_max 0.099
_exptl_absorpt_correction_T_min 0.078
_exptl_absorpt_correction_type multi-scan
_exptl_crystal_colour black
_exptl_crystal_density_diffrn 6.145
_exptl_crystal_description rod
_exptl_crystal_F_000 7382
_exptl_crystal_size_max 0.16
_exptl_crystal_size_mid 0.04
_exptl_crystal_size_min 0.04
_refine_diff_density_max 2.002
_refine_diff_density_min -3.757
_refine_diff_density_rms 0.679
_refine_ls_abs_structure_details 'Flack H D (1983), Acta Cryst. A39, 876-881'
_refine_ls_abs_structure_Flack 0.36(5)
_refine_ls_extinction_method none
_refine_ls_goodness_of_fit_ref 1.007
_refine_ls_hydrogen_treatment none
_refine_ls_matrix_type full
_refine_ls_number_parameters 396
_refine_ls_number_reflns 8477
_refine_ls_number_restraints 1
_refine_ls_restrained_S_all 1.006
_refine_ls_R_factor_all 0.0851
_refine_ls_R_factor_gt 0.0451
_refine_ls_shift/su_max 0.001
_refine_ls_shift/su_mean 0.000
_refine_ls_structure_factor_coef Fsqd
_refine_ls_weighting_details 'calc w=1/[\s^2^(Fo^2^)+(0.0667P)^2^+0.0000P] where P=(Fo^2^+2Fc^2^)/3'
_refine_ls_weighting_scheme calc
_refine_ls_wR_factor_gt 0.1129
_refine_ls_wR_factor_ref 0.1362
_reflns_number_gt 5271
_reflns_number_total 8477
_reflns_threshold_expression >2sigma(I)
_cod_data_source_file ic302027b_si_002_2.cif
_cod_data_source_block my642-33
_cod_database_code 4331332

loop_
_symmetry_equiv_pos_as_xyz
'x, y, z'
'-x, -y, z+1/2'
'x+1/2, -y+1/2, z'
'-x+1/2, y+1/2, z+1/2'

loop_
_atom_site_label
_atom_site_type_symbol
_atom_site_fract_x
_atom_site_fract_y
_atom_site_fract_z
_atom_site_U_iso_or_equiv
_atom_site_adp_type
_atom_site_occupancy
_atom_site_symmetry_multiplicity
_atom_site_calc_flag
_atom_site_refinement_flags
Sr1A Sr -0.5237(3) 0.08808(11) 1.3802(9) 0.0208(8) Uani 0.864(4) 1 d P
Bi1A Bi -0.5014(8) 0.0735(3) 1.378(3) 0.027(3) Uani 0.136(4) 1 d P
Sr1B Sr -0.4771(4) -0.09114(18) 1.5473(3) 0.0416(14) Uani 0.89 1 d P
Bi1B Bi -0.4771(4) -0.09114(18) 1.5473(3) 0.0416(14) Uani 0.11 1 d P
Sr1C Sr -0.4741(4) -0.09251(14) 1.2131(3) 0.0322(12) Uani 0.89 1 d P
Bi1C Bi -0.4741(4) -0.09251(14) 1.2131(3) 0.0322(12) Uani 0.11 1 d P
Sr2A Sr -0.18523(13) 0.15298(5) 1.3802(6) 0.0265(4) Uani 0.89 1 d P
Bi2A Bi -0.18523(13) 0.15298(5) 1.3802(6) 0.0265(4) Uani 0.11 1 d P
Sr2B Sr -0.1907(4) 0.15577(15) 1.0483(3) 0.0293(12) Uani 0.89 1 d P
Bi2B Bi -0.1907(4) 0.15577(15) 1.0483(3) 0.0293(12) Uani 0.11 1 d P
Sr2C Sr -0.1914(4) 0.15568(14) 0.7124(3) 0.0270(11) Uani 0.89 1 d P
Bi2C Bi -0.1914(4) 0.15568(14) 0.7124(3) 0.0270(11) Uani 0.11 1 d P
Sr3A Sr 0.17235(12) 0.18342(6) 0.3800(6) 0.0265(4) Uani 0.89 1 d P
Bi3A Bi 0.17235(12) 0.18342(6) 0.3800(6) 0.0265(4) Uani 0.11 1 d P
Sr3B Sr 0.1766(4) 0.18711(15) 1.0495(3) 0.0278(11) Uani 0.89 1 d P
Bi3B Bi 0.1766(4) 0.18711(15) 1.0495(3) 0.0278(11) Uani 0.11 1 d P
Sr3C Sr 0.1764(3) 0.18647(14) 0.7100(3) 0.0232(10) Uani 0.89 1 d P
Bi3C Bi 0.1764(3) 0.18647(14) 0.7100(3) 0.0232(10) Uani 0.11 1 d P
Ge4A Ge -0.0741(4) 0.28482(15) 1.2266(3) 0.0145(11) Uani 1 1 d .
Bi4B Bi -0.05483(5) 0.27364(2) 0.8808(3) 0.01918(16) Uani 1 1 d .
Ge4C Ge -0.0738(4) 0.28400(17) 0.5341(3) 0.0149(12) Uani 1 1 d .
Bi5A Bi 0.05394(14) 0.06461(6) 1.21195(11) 0.0173(4) Uani 1 1 d .
Bi5B Bi 0.05413(6) 0.06745(2) 0.8806(2) 0.01689(16) Uani 1 1 d .
Bi5C Bi 0.05388(15) 0.06487(6) 0.54873(11) 0.0173(5) Uani 1 1 d .
Bi6A Bi -0.26562(15) 0.02417(6) 1.21588(13) 0.0216(5) Uani 1 1 d .
Bi6B Bi 0.26796(6) -0.02692(2) 1.3802(3) 0.0230(3) Uani 0.957(4) 1 d P
Ge6B Ge 0.26796(6) -0.02692(2) 1.3802(3) 0.0230(3) Uani 0.043(4) 1 d P
Bi6C Bi -0.26564(16) 0.02432(7) 1.54424(13) 0.0212(5) Uani 1 1 d .
Se1A Se -0.3481(3) 0.11183(14) 1.2161(3) 0.0152(11) Uani 1 1 d .
Se1B Se 0.35205(14) -0.11466(6) 1.3793(6) 0.0194(4) Uani 1 1 d .
Se1C Se -0.3473(4) 0.11225(16) 1.5438(3) 0.0176(12) Uani 1 1 d .
Se2A Se 0.0030(4) 0.15572(14) 1.2144(3) 0.0163(11) Uani 1 1 d .
Se2B Se 0.00221(13) 0.16008(5) 0.8810(6) 0.0152(4) Uani 1 1 d .
Se2C Se 0.0035(4) 0.15579(15) 0.5467(3) 0.0151(11) Uani 1 1 d .
Se3A Se -0.15575(14) 0.35354(5) 0.8808(6) 0.0166(4) Uani 1 1 d .
Se3B Se -0.1567(4) 0.35644(15) 0.5402(3) 0.0167(12) Uani 1 1 d .
Se3C Se -0.1569(4) 0.35653(14) 1.2210(4) 0.0150(11) Uani 1 1 d .
Se4A Se 0.19541(14) 0.07441(6) 1.3808(7) 0.0210(4) Uani 1 1 d .
Se4B Se 0.1965(4) 0.07804(14) 1.0469(3) 0.0148(11) Uani 1 1 d .
Se4C Se 0.1968(4) 0.07843(15) 0.7148(4) 0.0166(11) Uani 1 1 d .
Se5A Se -0.2221(4) 0.23712(14) 1.2202(3) 0.0173(12) Uani 1 1 d .
Se5B Se -0.24657(14) 0.23457(6) 0.8812(6) 0.0198(4) Uani 1 1 d .
Se5C Se -0.2230(4) 0.23764(15) 0.5405(4) 0.0180(12) Uani 1 1 d .
Se6A Se -0.10983(14) 0.04567(6) 1.3798(6) 0.0178(4) Uani 1 1 d .
Se6B Se -0.1138(4) 0.04927(16) 1.0444(3) 0.0200(12) Uani 1 1 d .
Se6C Se -0.1148(4) 0.04979(16) 0.7158(4) 0.0219(12) Uani 1 1 d .
Se7A Se 0.4087(4) 0.00673(16) 1.2022(4) 0.0443(15) Uani 1 1 d .
Se7B Se -0.39977(16) -0.00790(6) 1.3775(6) 0.0229(5) Uani 1 1 d .
Se7C Se 0.4030(4) 0.00550(17) 1.5460(4) 0.0266(12) Uani 1 1 d .
Se8A Se 0.0422(4) 0.28039(16) 0.6737(4) 0.0195(12) Uani 1 1 d .
Se8B Se 0.03573(13) 0.27894(6) 0.3812(7) 0.0173(4) Uani 1 1 d .
Se8C Se 0.0426(4) 0.28007(17) 1.0875(4) 0.0211(12) Uani 1 1 d .

loop_
_atom_site_aniso_label
_atom_site_aniso_U_11
_atom_site_aniso_U_22
_atom_site_aniso_U_33
_atom_site_aniso_U_23
_atom_site_aniso_U_13
_atom_site_aniso_U_12
Sr1A 0.0178(17) 0.0228(17) 0.0218(14) -0.010(4) 0.001(5) 0.0089(12)
Bi1A 0.023(5) 0.035(6) 0.024(5) 0.002(13) 0.009(11) 0.005(4)
Sr1B 0.034(3) 0.077(3) 0.014(2) -0.003(2) 0.0031(18) -0.016(2)
Bi1B 0.034(3) 0.077(3) 0.014(2) -0.003(2) 0.0031(18) -0.016(2)
Sr1C 0.032(2) 0.032(2) 0.033(2) 0.0020(19) 0.003(2) 0.0126(18)
Bi1C 0.032(2) 0.032(2) 0.033(2) 0.0020(19) 0.003(2) 0.0126(18)
Sr2A 0.0296(10) 0.0273(8) 0.0226(8) -0.001(3) -0.005(3) -0.0020(7)
Bi2A 0.0296(10) 0.0273(8) 0.0226(8) -0.001(3) -0.005(3) -0.0020(7)
Sr2B 0.041(3) 0.028(2) 0.020(2) -0.0009(17) -0.007(2) -0.001(2)
Bi2B 0.041(3) 0.028(2) 0.020(2) -0.0009(17) -0.007(2) -0.001(2)
Sr2C 0.024(2) 0.027(2) 0.030(2) -0.003(2) -0.005(2) -0.0027(19)
Bi2C 0.024(2) 0.027(2) 0.030(2) -0.003(2) -0.005(2) -0.0027(19)
Sr3A 0.0211(9) 0.0385(9) 0.0200(8) -0.004(3) 0.000(3) 0.0025(7)
Bi3A 0.0211(9) 0.0385(9) 0.0200(8) -0.004(3) 0.000(3) 0.0025(7)
Sr3B 0.034(3) 0.028(2) 0.022(2) -0.0010(18) 0.0013(19) 0.005(2)
Bi3B 0.034(3) 0.028(2) 0.022(2) -0.0010(18) 0.0013(19) 0.005(2)
Sr3C 0.016(2) 0.028(2) 0.025(2) -0.0019(19) -0.0003(19) -0.0002(18)
Bi3C 0.016(2) 0.028(2) 0.025(2) -0.0019(19) -0.0003(19) -0.0002(18)
Ge4A 0.012(2) 0.012(2) 0.019(2) 0.0028(19) -0.004(2) 0.0024(18)
Bi4B 0.0193(4) 0.0219(3) 0.0163(3) 0.0010(14) -0.0007(14) 0.0026(3)
Ge4C 0.017(3) 0.020(2) 0.008(2) -0.004(2) 0.002(2) -0.005(2)
Bi5A 0.0168(9) 0.0148(8) 0.0204(9) 0.0007(7) 0.0003(8) -0.0009(7)
Bi5B 0.0164(4) 0.0151(3) 0.0191(3) 0.0021(13) 0.0001(13) -0.0001(3)
Bi5C 0.0152(10) 0.0165(9) 0.0203(10) 0.0009(7) 0.0005(8) -0.0004(8)
Bi6A 0.0166(10) 0.0166(9) 0.0314(11) 0.0007(8) 0.0001(9) -0.0002(7)
Bi6B 0.0188(5) 0.0210(4) 0.0292(4) -0.0017(15) -0.0005(16) 0.0020(3)
Ge6B 0.0188(5) 0.0210(4) 0.0292(4) -0.0017(15) -0.0005(16) 0.0020(3)
Bi6C 0.0168(11) 0.0174(10) 0.0294(11) 0.0015(8) 0.0021(9) 0.0006(8)
Se1A 0.015(2) 0.013(2) 0.017(2) 0.0011(19) 0.000(2) 0.0040(18)
Se1B 0.0157(10) 0.0229(9) 0.0195(10) -0.001(4) 0.005(3) -0.0029(8)
Se1C 0.018(3) 0.017(2) 0.018(3) 0.002(2) 0.002(2) -0.001(2)
Se2A 0.018(2) 0.017(2) 0.014(2) -0.0016(19) 0.000(2) 0.001(2)
Se2B 0.0156(9) 0.0151(8) 0.0149(8) 0.001(3) -0.001(4) 0.0016(7)
Se2C 0.014(2) 0.012(2) 0.019(3) -0.0008(19) -0.001(2) 0.000(2)
Se3A 0.0154(10) 0.0136(8) 0.0209(9) -0.002(3) 0.001(4) -0.0006(7)
Se3B 0.016(2) 0.013(2) 0.022(2) -0.0052(19) 0.004(2) 0.0010(19)
Se3C 0.013(2) 0.014(2) 0.018(2) -0.0024(19) 0.004(2) 0.0000(19)
Se4A 0.0219(11) 0.0186(9) 0.0225(9) 0.002(4) 0.000(4) -0.0015(8)
Se4B 0.020(3) 0.011(2) 0.014(2) 0.0005(17) -0.0008(19) -0.0003(19)
Se4C 0.011(2) 0.017(2) 0.022(2) 0.002(2) 0.002(2) 0.0007(19)
Se5A 0.018(2) 0.015(2) 0.020(2) -0.0021(19) -0.002(2) -0.0034(18)
Se5B 0.0230(10) 0.0153(8) 0.0213(9) -0.004(4) 0.001(4) 0.0032(7)
Se5C 0.018(3) 0.014(2) 0.022(3) -0.001(2) 0.001(2) 0.0027(19)
Se6A 0.0149(10) 0.0202(9) 0.0181(9) 0.001(3) -0.004(3) -0.0039(7)
Se6B 0.016(2) 0.020(2) 0.024(3) 0.000(2) 0.001(2) 0.001(2)
Se6C 0.024(3) 0.020(2) 0.022(3) 0.002(2) -0.008(2) -0.006(2)
Se7A 0.045(3) 0.022(2) 0.066(3) -0.015(2) -0.047(2) 0.008(2)
Se7B 0.0221(11) 0.0230(9) 0.0235(11) 0.003(3) 0.009(3) -0.0007(8)
Se7C 0.023(2) 0.024(2) 0.033(2) -0.0031(17) -0.0085(17) -0.0025(18)
Se8A 0.016(3) 0.029(2) 0.013(2) 0.004(2) -0.003(2) 0.006(2)
Se8B 0.0125(9) 0.0244(9) 0.0148(8) 0.000(4) 0.002(3) 0.0022(7)
Se8C 0.019(3) 0.027(3) 0.017(2) 0.003(2) 0.000(2) 0.002(2)

loop_
_atom_type_symbol
_atom_type_description
_atom_type_scat_dispersion_real
_atom_type_scat_dispersion_imag
_atom_type_scat_source
Ge Ge 0.1547 1.8001 'International Tables Vol C Tables 4.2.6.8 and 6.1.1.4'
Se Se -0.0929 2.2259 'International Tables Vol C Tables 4.2.6.8 and 6.1.1.4'
Sr Sr -1.5307 3.2498 'International Tables Vol C Tables 4.2.6.8 and 6.1.1.4'
Bi Bi -4.1077 10.2566 'International Tables Vol C Tables 4.2.6.8 and 6.1.1.4'

loop_
_geom_angle_atom_site_label_1
_geom_angle_atom_site_label_2
_geom_angle_atom_site_label_3
_geom_angle
_geom_angle_site_symmetry_1
_geom_angle_site_symmetry_3
Bi1A Sr1A Se3C 134(5) . 3_455
Bi1A Sr1A Se3B 141(4) . 3_456
Se3C Sr1A Se3B 82.25(9) 3_455 3_456
Bi1A Sr1A Se1A 75(3) . .
Se3C Sr1A Se1A 80.8(3) 3_455 .
Se3B Sr1A Se1A 135.72(16) 3_456 .
Bi1A Sr1A Se1C 80(3) . .
Se3C Sr1A Se1C 135.49(17) 3_455 .
Se3B Sr1A Se1C 80.7(3) 3_456 .
Se1A Sr1A Se1C 83.38(10) . .
Bi1A Sr1A Se7B 5(3) . .
Se3C Sr1A Se7B 135.6(4) 3_455 .
Se3B Sr1A Se7B 136.6(4) 3_456 .
Se1A Sr1A Se7B 80.20(17) . .
Se1C Sr1A Se7B 81.16(19) . .
Bi1A Sr1A Se7C 66(3) . 1_455
Se3C Sr1A Se7C 129.43(16) 3_455 1_455
Se3B Sr1A Se7C 78.3(3) 3_456 1_455
Se1A Sr1A Se7C 141.42(15) . 1_455
Se1C Sr1A Se7C 86.4(3) . 1_455
Se7B Sr1A Se7C 61.47(16) . 1_455
Bi1A Sr1A Se7A 62(3) . 1_455
Se3C Sr1A Se7A 77.2(2) 3_455 1_455
Se3B Sr1A Se7A 131.50(17) 3_456 1_455
Se1A Sr1A Se7A 83.4(3) . 1_455
Se1C Sr1A Se7A 141.48(16) . 1_455
Se7B Sr1A Se7A 60.98(16) . 1_455
Se7C Sr1A Se7A 81.79(10) 1_455 1_455
Bi1A Sr1A Se4A 117.8(16) . 1_455
Se3C Sr1A Se4A 60.82(15) 3_455 1_455
Se3B Sr1A Se4A 60.78(16) 3_456 1_455
Se1A Sr1A Se4A 137.2(4) . 1_455
Se1C Sr1A Se4A 137.2(4) . 1_455
Se7B Sr1A Se4A 113.38(11) . 1_455
Se7C Sr1A Se4A 68.93(16) 1_455 1_455
Se7A Sr1A Se4A 70.83(17) 1_455 1_455
Bi1A Sr1A Sr1B 88(4) . 2_454
Se3C Sr1A Sr1B 48.24(19) 3_455 2_454
Se3B Sr1A Sr1B 130.5(2) 3_456 2_454
Se1A Sr1A Sr1B 47.71(19) . 2_454
Se1C Sr1A Sr1B 131.1(2) . 2_454
Se7B Sr1A Sr1B 90.3(3) . 2_454
Se7C Sr1A Sr1B 130.7(2) 1_455 2_454
Se7A Sr1A Sr1B 48.94(18) 1_455 2_454
Se4A Sr1A Sr1B 90.4(2) 1_455 2_454
Bi1A Sr1A Sr1C 95(4) . 2_455
Se3C Sr1A Sr1C 129.6(2) 3_455 2_455
Se3B Sr1A Sr1C 47.35(18) 3_456 2_455
Se1A Sr1A Sr1C 131.6(2) . 2_455
Se1C Sr1A Sr1C 48.30(19) . 2_455
Se7B Sr1A Sr1C 92.3(3) . 2_455
Se7C Sr1A Sr1C 51.92(18) 1_455 2_455
Se7A Sr1A Sr1C 133.7(2) 1_455 2_455
Se4A Sr1A Sr1C 89.7(2) 1_455 2_455
Sr1B Sr1A Sr1C 177.08(10) 2_454 2_455
Bi1A Sr1A Sr2A 79.4(16) . .
Se3C Sr1A Sr2A 107.3(2) 3_455 .
Se3B Sr1A Sr2A 107.18(19) 3_456 .
Se1A Sr1A Sr2A 42.22(13) . .
Se1C Sr1A Sr2A 41.94(13) . .
Se7B Sr1A Sr2A 83.81(8) . .
Se7C Sr1A Sr2A 123.0(2) 1_455 .
Se7A Sr1A Sr2A 120.7(2) 1_455 .
Se4A Sr1A Sr2A 162.81(9) 1_455 .
Sr1B Sr1A Sr2A 89.39(19) 2_454 .
Sr1C Sr1A Sr2A 89.65(18) 2_455 .
Sr1A Bi1A Se7B 174(3) . .
Sr1A Bi1A Se1A 96(3) . .
Se7B Bi1A Se1A 90.4(5) . .
Sr1A Bi1A Se1C 91(3) . .
Se7B Bi1A Se1C 90.7(6) . .
Se1A Bi1A Se1C 85.7(3) . .
Sr1A Bi1A Se7C 105(3) . 1_455
Se7B Bi1A Se7C 69.0(4) . 1_455
Se1A Bi1A Se7C 159.0(4) . 1_455
Se1C Bi1A Se7C 90.3(8) . 1_455
Sr1A Bi1A Se7A 110(4) . 1_455
Se7B Bi1A Se7A 68.9(4) . 1_455
Se1A Bi1A Se7A 88.5(8) . 1_455
Se1C Bi1A Se7A 158.8(4) . 1_455
Se7C Bi1A Se7A 87.8(3) 1_455 1_455
Se1B Sr1B Se3A 78.58(15) 1_455 4_445
Se1B Sr1B Se1A 86.31(18) 1_455 2_455
Se3A Sr1B Se1A 138.01(19) 4_445 2_455
Se1B Sr1B Se3C 138.40(19) 1_455 4_445
Se3A Sr1B Se3C 86.56(19) 4_445 4_445
Se1A Sr1B Se3C 79.25(15) 2_455 4_445
Se1B Sr1B Se7C 81.55(14) 1_455 1_455
Se3A Sr1B Se7C 134.38(19) 4_445 1_455
Se1A Sr1B Se7C 80.25(16) 2_455 1_455
Se3C Sr1B Se7C 132.71(17) 4_445 1_455
Se1B Sr1B Se7A 139.9(2) 1_455 2
Se3A Sr1B Se7A 130.12(18) 4_445 2
Se1A Sr1B Se7A 85.21(15) 2_455 2
Se3C Sr1B Se7A 77.81(15) 4_445 2
Se7C Sr1B Se7A 58.35(13) 1_455 2
Se1B Sr1B Se7B 85.32(15) 1_455 .
Se3A Sr1B Se7B 76.83(14) 4_445 .
Se1A Sr1B Se7B 141.03(19) 2_455 .
Se3C Sr1B Se7B 128.85(18) 4_445 .
Se7C Sr1B Se7B 60.89(14) 1_455 .
Se7A Sr1B Se7B 77.22(17) 2 .
Se1B Sr1B Se4B 135.53(17) 1_455 2
Se3A Sr1B Se4B 61.19(12) 4_445 2
Se1A Sr1B Se4B 136.27(16) 2_455 2
Se3C Sr1B Se4B 61.09(13) 4_445 2
Se7C Sr1B Se4B 112.66(17) 1_455 2
Se7A Sr1B Se4B 69.86(14) 2 2
Se7B Sr1B Se4B 68.57(12) . 2
Se1B Sr1B Sr1A 133.72(17) 1_455 2_455
Se3A Sr1B Sr1A 133.07(18) 4_445 2_455
Se1A Sr1B Sr1A 47.41(11) 2_455 2_455
Se3C Sr1B Sr1A 46.51(10) 4_445 2_455
Se7C Sr1B Sr1A 89.31(13) 1_455 2_455
Se7A Sr1B Sr1A 51.47(11) 2 2_455
Se7B Sr1B Sr1A 128.66(17) . 2_455
Se4B Sr1B Sr1A 89.80(12) 2 2_455
Se1B Sr1B Sr1C 47.11(13) 1_455 .
Se3A Sr1B Sr1C 46.88(13) 4_445 .
Se1A Sr1B Sr1C 133.4(2) 2_455 .
Se3C Sr1B Sr1C 133.4(2) 4_445 .
Se7C Sr1B Sr1C 90.43(15) 1_455 .
Se7A Sr1B Sr1C 127.68(19) 2 .
Se7B Sr1B Sr1C 50.48(13) . .
Se4B Sr1B Sr1C 89.47(15) 2 .
Sr1A Sr1B Sr1C 179.1(2) 2_455 .
Se1B Sr1B Sr2B 43.77(13) 1_455 2_455
Se3A Sr1B Sr2B 106.79(13) 4_445 2_455
Se1A Sr1B Sr2B 43.61(11) 2_455 2_455
Se3C Sr1B Sr2B 107.34(15) 4_445 2_455
Se7C Sr1B Sr2B 85.10(14) 1_455 2_455
Se7A Sr1B Sr2B 123.05(15) 2 2_455
Se7B Sr1B Sr2B 123.72(14) . 2_455
Se4B Sr1B Sr2B 162.24(17) 2 2_455
Sr1A Sr1B Sr2B 90.46(10) 2_455 2_455
Sr1C Sr1B Sr2B 90.41(14) . 2_455
Se1B Sr1B Sr3B 116.12(14) 1_455 2
Se3A Sr1B Sr3B 43.24(13) 4_445 2
Se1A Sr1B Sr3B 117.17(15) 2_455 2
Se3C Sr1B Sr3B 44.11(11) 4_445 2
Se7C Sr1B Sr3B 154.59(17) 1_455 2
Se7A Sr1B Sr3B 102.60(15) 2 2
Se7B Sr1B Sr3B 100.62(12) . 2
Se4B Sr1B Sr3B 41.93(10) 2 2
Sr1A Sr1B Sr3B 90.24(10) 2_455 2
Sr1C Sr1B Sr3B 89.61(13) . 2
Sr2B Sr1B Sr3B 120.31(13) 2_455 2
Se3A Sr1C Se1B 78.99(15) 4_445 1_455
Se3A Sr1C Se3B 88.03(17) 4_445 4_445
Se1B Sr1C Se3B 139.17(17) 1_455 4_445
Se3A Sr1C Se1C 138.88(17) 4_445 2_454
Se1B Sr1C Se1C 85.26(18) 1_455 2_454
Se3B Sr1C Se1C 79.55(15) 4_445 2_454
Se3A Sr1C Se7A 135.76(19) 4_445 1_455
Se1B Sr1C Se7A 83.31(14) 1_455 1_455
Se3B Sr1C Se7A 129.22(18) 4_445 1_455
Se1C Sr1C Se7A 78.45(15) 2_454 1_455
Se3A Sr1C Se7B 77.61(15) 4_445 .
Se1B Sr1C Se7B 85.72(15) 1_455 .
Se3B Sr1C Se7B 129.21(18) 4_445 .
Se1C Sr1C Se7B 139.01(16) 2_454 .
Se7A Sr1C Se7B 60.81(12) 1_455 .
Se3A Sr1C Se7C 130.84(18) 4_445 2_554
Se1B Sr1C Se7C 139.46(15) 1_455 2_554
Se3B Sr1C Se7C 76.45(15) 4_445 2_554
Se1C Sr1C Se7C 84.15(15) 2_454 2_554
Se7A Sr1C Se7C 56.24(12) 1_455 2_554
Se7B Sr1C Se7C 77.27(16) . 2_554
Se3A Sr1C Se4C 61.73(13) 4_445 2
Se1B Sr1C Se4C 136.21(18) 1_455 2
Se3B Sr1C Se4C 61.93(13) 4_445 2
Se1C Sr1C Se4C 137.16(17) 2_454 2
Se7A Sr1C Se4C 110.96(17) 1_455 2
Se7B Sr1C Se4C 68.45(12) . 2
Se7C Sr1C Se4C 69.89(14) 2_554 2
Se3A Sr1C Sr1A 134.72(17) 4_445 2_454
Se1B Sr1C Sr1A 132.69(18) 1_455 2_454
Se3B Sr1C Sr1A 46.69(11) 4_445 2_454
Se1C Sr1C Sr1A 47.43(11) 2_454 2_454
Se7A Sr1C Sr1A 85.83(13) 1_455 2_454
Se7B Sr1C Sr1A 127.19(16) . 2_454
Se7C Sr1C Sr1A 49.92(11) 2_554 2_454
Se4C Sr1C Sr1A 90.52(13) 2 2_454
Se3A Sr1C Sr1B 47.47(14) 4_445 .
Se1B Sr1C Sr1B 47.06(14) 1_455 .
Se3B Sr1C Sr1B 135.48(19) 4_445 .
Se1C Sr1C Sr1B 132.3(2) 2_454 .
Se7A Sr1C Sr1B 91.75(16) 1_455 .
Se7B Sr1C Sr1B 51.02(13) . .
Se7C Sr1C Sr1B 128.26(19) 2_554 .
Se4C Sr1C Sr1B 90.12(16) 2 .
Sr1A Sr1C Sr1B 177.57(17) 2_454 .
Se3A Sr1C Sr2C 107.00(13) 4_445 2_455
Se1B Sr1C Sr2C 43.18(13) 1_455 2_455
Se3B Sr1C Sr2C 107.61(15) 4_445 2_455
Se1C Sr1C Sr2C 43.31(12) 2_454 2_455
Se7A Sr1C Sr2C 85.64(14) 1_455 2_455
Se7B Sr1C Sr2C 123.17(13) . 2_455
Se7C Sr1C Sr2C 122.13(15) 2_554 2_455
Se4C Sr1C Sr2C 163.39(14) 2 2_455
Sr1A Sr1C Sr2C 90.22(11) 2_454 2_455
Sr1B Sr1C Sr2C 89.85(14) . 2_455
Se3A Sr1C Sr3C 44.30(13) 4_445 2
Se1B Sr1C Sr3C 117.53(12) 1_455 2
Se3B Sr1C Sr3C 44.56(11) 4_445 2
Se1C Sr1C Sr3C 118.07(14) 2_454 2
Se7A Sr1C Sr3C 152.95(17) 1_455 2
Se7B Sr1C Sr3C 101.49(12) . 2
Se7C Sr1C Sr3C 101.93(14) 2_554 2
Se4C Sr1C Sr3C 42.15(10) 2 2
Sr1A Sr1C Sr3C 90.82(10) 2_454 2
Sr1B Sr1C Sr3C 91.22(13) . 2
Sr2C Sr1C Sr3C 121.25(11) 2_455 2
Se1C Sr2A Se1A 82.48(6) . .
Se1C Sr2A Se2A 159.24(13) . .
Se1A Sr2A Se2A 93.6(2) . .
Se1C Sr2A Se5A 127.28(13) . .
Se1A Sr2A Se5A 76.61(18) . .
Se2A Sr2A Se5A 70.75(17) . .
Se1C Sr2A Se2C 93.6(2) . 1_556
Se1A Sr2A Se2C 159.15(12) . 1_556
Se2A Sr2A Se2C 82.83(6) . 1_556
Se5A Sr2A Se2C 120.78(12) . 1_556
Se1C Sr2A Se5C 76.47(19) . 1_556
Se1A Sr2A Se5C 127.15(13) . 1_556
Se2A Sr2A Se5C 120.84(13) . 1_556
Se5A Sr2A Se5C 78.88(5) . 1_556
Se2C Sr2A Se5C 70.92(17) 1_556 1_556
Se1C Sr2A Se6A 80.76(15) . .
Se1A Sr2A Se6A 80.50(14) . .
Se2A Sr2A Se6A 78.49(14) . .
Se5A Sr2A Se6A 140.0(3) . .
Se2C Sr2A Se6A 78.66(14) 1_556 .
Se5C Sr2A Se6A 140.3(3) 1_556 .
Se1C Sr2A Sr2B 130.98(15) . .
Se1A Sr2A Sr2B 48.54(15) . .
Se2A Sr2A Sr2B 49.51(15) . .
Se5A Sr2A Sr2B 49.25(14) . .
Se2C Sr2A Sr2B 132.32(16) 1_556 .
Se5C Sr2A Sr2B 128.12(15) 1_556 .
Se6A Sr2A Sr2B 91.2(2) . .
Se1C Sr2A Sr2C 48.34(15) . 1_556
Se1A Sr2A Sr2C 130.79(15) . 1_556
Se2A Sr2A Sr2C 132.42(14) . 1_556
Se5A Sr2A Sr2C 128.27(14) . 1_556
Se2C Sr2A Sr2C 49.60(14) 1_556 1_556
Se5C Sr2A Sr2C 49.40(14) 1_556 1_556
Se6A Sr2A Sr2C 91.42(19) . 1_556
Sr2B Sr2A Sr2C 177.07(5) . 1_556
Se1C Sr2A Sr3A 135.4(2) . 1_556
Se1A Sr2A Sr3A 135.4(2) . 1_556
Se2A Sr2A Sr3A 42.17(12) . 1_556
Se5A Sr2A Sr3A 90.01(13) . 1_556
Se2C Sr2A Sr3A 42.25(12) 1_556 1_556
Se5C Sr2A Sr3A 90.19(13) 1_556 1_556
Se6A Sr2A Sr3A 83.69(5) . 1_556
Sr2B Sr2A Sr3A 90.69(15) . 1_556
Sr2C Sr2A Sr3A 90.87(14) 1_556 1_556
Se1C Sr2A Sr1A 41.66(17) . .
Se1A Sr2A Sr1A 41.60(16) . .
Se2A Sr2A Sr1A 134.2(2) . .
Se5A Sr2A Sr1A 99.64(15) . .
Se2C Sr2A Sr1A 134.2(2) 1_556 .
Se5C Sr2A Sr1A 99.52(16) 1_556 .
Se6A Sr2A Sr1A 83.74(6) . .
Sr2B Sr2A Sr1A 89.57(18) . .
Sr2C Sr2A Sr1A 89.45(18) 1_556 .
Sr3A Sr2A Sr1A 167.43(6) 1_556 .
Se1A Sr2B Se5B 126.09(18) . .
Se1A Sr2B Se1B 84.32(17) . 2_554
Se5B Sr2B Se1B 70.89(14) . 2_554
Se1A Sr2B Se6B 79.77(15) . .
Se5B Sr2B Se6B 137.34(19) . .
Se1B Sr2B Se6B 80.31(13) 2_554 .
Se1A Sr2B Se5A 75.91(15) . .
Se5B Sr2B Se5A 84.71(17) . .
Se1B Sr2B Se5A 130.12(18) 2_554 .
Se6B Sr2B Se5A 137.63(17) . .
Se1A Sr2B Se2A 92.25(15) . .
Se5B Sr2B Se2A 127.12(17) . .
Se1B Sr2B Se2A 157.56(17) 2_554 .
Se6B Sr2B Se2A 77.26(15) . .
Se5A Sr2B Se2A 69.68(14) . .
Se1A Sr2B Se2B 158.04(17) . .
Se5B Sr2B Se2B 72.81(14) . .
Se1B Sr2B Se2B 93.31(17) 2_554 .
Se6B Sr2B Se2B 78.31(14) . .
Se5A Sr2B Se2B 120.62(17) . .
Se2A Sr2B Se2B 81.64(18) . .
Se1A Sr2B Sr2A 48.17(10) . .
Se5B Sr2B Sr2A 133.10(17) . .
Se1B Sr2B Sr2A 132.49(17) 2_554 .
Se6B Sr2B Sr2A 89.55(12) . .
Se5A Sr2B Sr2A 48.60(10) . .
Se2A Sr2B Sr2A 48.40(10) . .
Se2B Sr2B Sr2A 130.04(17) . .
Se1A Sr2B Sr2C 131.93(19) . .
Se5B Sr2B Sr2C 48.20(14) . .
Se1B Sr2B Sr2C 47.64(14) 2_554 .
Se6B Sr2B Sr2C 89.14(15) . .
Se5A Sr2B Sr2C 132.65(18) . .
Se2A Sr2B Sr2C 130.8(2) . .
Se2B Sr2B Sr2C 49.20(13) . .
Sr2A Sr2B Sr2C 178.62(18) . .
Se1A Sr2B Sr1B 42.90(11) . 2_454
Se5B Sr2B Sr1B 94.67(12) . 2_454
Se1B Sr2B Sr1B 42.45(12) 2_554 2_454
Se6B Sr2B Sr1B 83.87(14) . 2_454
Se5A Sr2B Sr1B 100.44(15) . 2_454
Se2A Sr2B Sr1B 134.07(15) . 2_454
Se2B Sr2B Sr1B 134.76(15) . 2_454
Sr2A Sr2B Sr1B 90.57(10) . 2_454
Sr2C Sr2B Sr1B 89.72(13) . 2_454
Se1A Sr2B Sr3B 133.57(15) . .
Se5B Sr2B Sr3B 94.92(12) . .
Se1B Sr2B Sr3B 134.59(16) 2_554 .
Se6B Sr2B Sr3B 83.28(14) . .
Se5A Sr2B Sr3B 88.94(13) . .
Se2A Sr2B Sr3B 41.69(11) . .
Se2B Sr2B Sr3B 41.76(13) . .
Sr2A Sr2B Sr3B 89.10(9) . .
Sr2C Sr2B Sr3B 90.32(14) . .
Sr1B Sr2B Sr3B 167.15(13) 2_454 .
Se1B Sr2C Se1C 84.49(16) 2_554 1_554
Se1B Sr2C Se6C 80.32(14) 2_554 .
Se1C Sr2C Se6C 79.85(15) 1_554 .
Se1B Sr2C Se5B 71.01(15) 2_554 .
Se1C Sr2C Se5B 126.53(18) 1_554 .
Se6C Sr2C Se5B 137.1(2) . .
Se1B Sr2C Se5C 129.97(17) 2_554 .
Se1C Sr2C Se5C 75.75(15) 1_554 .
Se6C Sr2C Se5C 137.75(19) . .
Se5B Sr2C Se5C 84.78(17) . .
Se1B Sr2C Se2C 157.49(17) 2_554 .
Se1C Sr2C Se2C 92.18(16) 1_554 .
Se6C Sr2C Se2C 77.18(16) . .
Se5B Sr2C Se2C 126.90(16) . .
Se5C Sr2C Se2C 69.93(15) . .
Se1B Sr2C Se2B 93.40(18) 2_554 .
Se1C Sr2C Se2B 158.20(18) 1_554 .
Se6C Sr2C Se2B 78.41(13) . .
Se5B Sr2C Se2B 72.36(14) . .
Se5C Sr2C Se2B 120.54(17) . .
Se2C Sr2C Se2B 81.49(17) . .
Se1B Sr2C Sr2A 132.37(16) 2_554 1_554
Se1C Sr2C Sr2A 47.88(10) 1_554 1_554
Se6C Sr2C Sr2A 89.45(13) . 1_554
Se5B Sr2C Sr2A 133.42(17) . 1_554
Se5C Sr2C Sr2A 48.81(10) . 1_554
Se2C Sr2C Sr2A 48.56(10) . 1_554
Se2B Sr2C Sr2A 130.05(16) . 1_554
Se1B Sr2C Sr2B 48.13(14) 2_554 .
Se1C Sr2C Sr2B 132.6(2) 1_554 .
Se6C Sr2C Sr2B 89.22(16) . .
Se5B Sr2C Sr2B 47.90(14) . .
Se5C Sr2C Sr2B 132.40(18) . .
Se2C Sr2C Sr2B 130.26(19) . .
Se2B Sr2C Sr2B 48.81(13) . .
Sr2A Sr2C Sr2B 178.44(18) 1_554 .
Se1B Sr2C Sr1C 42.34(12) 2_554 2_454
Se1C Sr2C Sr1C 43.36(11) 1_554 2_454
Se6C Sr2C Sr1C 84.52(13) . 2_454
Se5B Sr2C Sr1C 94.38(12) . 2_454
Se5C Sr2C Sr1C 100.01(14) . 2_454
Se2C Sr2C Sr1C 134.58(15) . 2_454
Se2B Sr2C Sr1C 134.92(16) . 2_454
Sr2A Sr2C Sr1C 90.68(9) 1_554 2_454
Sr2B Sr2C Sr1C 90.01(14) . 2_454
Se1B Sr2C Sr3C 134.88(16) 2_554 .
Se1C Sr2C Sr3C 133.00(16) 1_554 .
Se6C Sr2C Sr3C 83.05(14) . .
Se5B Sr2C Sr3C 95.00(11) . .
Se5C Sr2C Sr3C 88.96(14) . .
Se2C Sr2C Sr3C 41.18(11) . .
Se2B Sr2C Sr3C 42.02(12) . .
Sr2A Sr2C Sr3C 88.79(10) 1_554 .
Sr2B Sr2C Sr3C 90.23(14) . .
Sr1C Sr2C Sr3C 167.57(12) 2_454 .
Se2A Sr3A Se2C 85.38(6) 1_554 .
Se2A Sr3A Se4A 79.12(15) 1_554 1_554
Se2C Sr3A Se4A 78.93(16) . 1_554
Se2A Sr3A Se3C 87.0(2) 1_554 3_554
Se2C Sr3A Se3C 143.98(12) . 3_554
Se4A Sr3A Se3C 65.07(14) 1_554 3_554
Se2A Sr3A Se3B 144.07(12) 1_554 3
Se2C Sr3A Se3B 86.7(2) . 3
Se4A Sr3A Se3B 64.97(15) 1_554 3
Se3C Sr3A Se3B 79.18(6) 3_554 3
Se2A Sr3A Se8B 81.42(15) 1_554 .
Se2C Sr3A Se8B 81.12(15) . .
Se4A Sr3A Se8B 153.07(7) 1_554 .
Se3C Sr3A Se8B 132.3(2) 3_554 .
Se3B Sr3A Se8B 131.6(2) 3 .
Se2A Sr3A Se5C 149.83(13) 1_554 3
Se2C Sr3A Se5C 91.8(2) . 3
Se4A Sr3A Se5C 129.8(2) 1_554 3
Se3C Sr3A Se5C 111.36(13) 3_554 3
Se3B Sr3A Se5C 65.33(15) 3 3
Se8B Sr3A Se5C 68.48(14) . 3
Se2A Sr3A Se5A 92.4(2) 1_554 3_554
Se2C Sr3A Se5A 149.79(13) . 3_554
Se4A Sr3A Se5A 130.3(2) 1_554 3_554
Se3C Sr3A Se5A 65.61(15) 3_554 3_554
Se3B Sr3A Se5A 111.20(12) 3 3_554
Se8B Sr3A Se5A 68.78(14) . 3_554
Se5C Sr3A Se5A 75.25(5) 3 3_554
Se2A Sr3A Sr3C 133.62(15) 1_554 .
Se2C Sr3A Sr3C 48.26(14) . .
Se4A Sr3A Sr3C 91.0(2) 1_554 .
Se3C Sr3A Sr3C 129.42(15) 3_554 .
Se3B Sr3A Sr3C 50.27(14) 3 .
Se8B Sr3A Sr3C 89.10(19) . .
Se5C Sr3A Sr3C 50.83(13) 3 .
Se5A Sr3A Sr3C 126.08(14) 3_554 .
Se2A Sr3A Sr3B 48.65(14) 1_554 1_554
Se2C Sr3A Sr3B 134.01(15) . 1_554
Se4A Sr3A Sr3B 91.5(2) 1_554 1_554
Se3C Sr3A Sr3B 50.56(14) 3_554 1_554
Se3B Sr3A Sr3B 129.69(15) 3 1_554
Se8B Sr3A Sr3B 89.4(2) . 1_554
Se5C Sr3A Sr3B 126.16(14) 3 1_554
Se5A Sr3A Sr3B 50.91(14) 3_554 1_554
Sr3C Sr3A Sr3B 176.99(5) . 1_554
Se2A Sr3A Bi3B 48.65(14) 1_554 1_554
Se2C Sr3A Bi3B 134.01(15) . 1_554
Se4A Sr3A Bi3B 91.5(2) 1_554 1_554
Se3C Sr3A Bi3B 50.56(14) 3_554 1_554
Se3B Sr3A Bi3B 129.69(15) 3 1_554
Se8B Sr3A Bi3B 89.4(2) . 1_554
Se5C Sr3A Bi3B 126.16(14) 3 1_554
Se5A Sr3A Bi3B 50.91(14) 3_554 1_554
Sr3C Sr3A Bi3B 176.99(5) . 1_554
Sr3B Sr3A Bi3B 0.000(3) 1_554 1_554
Se4B Sr3B Se2A 77.24(15) . .
Se4B Sr3B Se2B 78.76(13) . .
Se2A Sr3B Se2B 83.78(18) . .
Se4B Sr3B Se8C 151.1(2) . .
Se2A Sr3B Se8C 76.66(15) . .
Se2B Sr3B Se8C 86.33(15) . .
Se4B Sr3B Se3A 65.20(12) . 3
Se2A Sr3B Se3A 142.28(17) . 3
Se2B Sr3B Se3A 85.61(16) . 3
Se8C Sr3B Se3A 138.53(18) . 3
Se4B Sr3B Se5B 131.21(18) . 3
Se2A Sr3B Se5B 147.03(17) . 3
Se2B Sr3B Se5B 86.30(16) . 3
Se8C Sr3B Se5B 71.37(14) . 3
Se3A Sr3B Se5B 67.56(13) 3 3
Se4B Sr3B Se3C 64.80(13) . 3
Se2A Sr3B Se3C 84.25(15) . 3
Se2B Sr3B Se3C 143.32(16) . 3
Se8C Sr3B Se3C 124.07(17) . 3
Se3A Sr3B Se3C 83.01(17) 3 3
Se5B Sr3B Se3C 120.49(17) 3 3
Se4B Sr3B Se5A 128.85(17) . 3
Se2A Sr3B Se5A 91.37(15) . 3
Se2B Sr3B Se5A 150.19(17) . 3
Se8C Sr3B Se5A 63.97(14) . 3
Se3A Sr3B Se5A 114.41(18) 3 3
Se5B Sr3B Se5A 81.92(17) 3 3
Se3C Sr3B Se5A 64.52(13) 3 3
Se4B Sr3B Bi4B 101.43(13) . 3
Se2A Sr3B Bi4B 169.01(16) . 3
Se2B Sr3B Bi4B 106.78(15) . 3
Se8C Sr3B Bi4B 106.52(14) . 3
Se3A Sr3B Bi4B 38.98(6) 3 3
Se5B Sr3B Bi4B 39.85(6) 3 3
Se3C Sr3B Bi4B 85.34(13) 3 3
Se5A Sr3B Bi4B 80.95(13) 3 3
Se4B Sr3B Sr3A 89.21(12) . 1_556
Se2A Sr3B Sr3A 47.43(10) . 1_556
Se2B Sr3B Sr3A 131.21(17) . 1_556
Se8C Sr3B Sr3A 82.17(12) . 1_556
Se3A Sr3B Sr3A 131.36(17) 3 1_556
Se5B Sr3B Sr3A 132.67(17) 3 1_556
Se3C Sr3B Sr3A 48.35(9) 3 1_556
Se5A Sr3B Sr3A 51.00(10) 3 1_556
Bi4B Sr3B Sr3A 121.97(12) 3 1_556
Se4B Sr3B Bi3A 89.21(12) . 1_556
Se2A Sr3B Bi3A 47.43(10) . 1_556
Se2B Sr3B Bi3A 131.21(17) . 1_556
Se8C Sr3B Bi3A 82.17(12) . 1_556
Se3A Sr3B Bi3A 131.36(17) 3 1_556
Se5B Sr3B Bi3A 132.67(17) 3 1_556
Se3C Sr3B Bi3A 48.35(9) 3 1_556
Se5A Sr3B Bi3A 51.00(10) 3 1_556
Bi4B Sr3B Bi3A 121.97(12) 3 1_556
Sr3A Sr3B Bi3A 0.00(6) 1_556 1_556
Se4B Sr3B Sr3C 89.17(15) . .
Se2A Sr3B Sr3C 131.24(19) . .
Se2B Sr3B Sr3C 47.51(13) . .
Se8C Sr3B Sr3C 98.85(16) . .
Se3A Sr3B Sr3C 48.47(14) 3 .
Se5B Sr3B Sr3C 49.18(14) 3 .
Se3C Sr3B Sr3C 131.46(19) 3 .
Se5A Sr3B Sr3C 130.83(18) 3 .
Bi4B Sr3B Sr3C 59.27(10) 3 .
Sr3A Sr3B Sr3C 178.15(17) 1_556 .
Bi3A Sr3B Sr3C 178.15(17) 1_556 .
Se4C Sr3C Se2C 77.94(15) . .
Se4C Sr3C Se2B 78.88(13) . .
Se2C Sr3C Se2B 84.21(17) . .
Se4C Sr3C Se8A 151.73(19) . .
Se2C Sr3C Se8A 76.85(15) . .
Se2B Sr3C Se8A 86.03(14) . .
Se4C Sr3C Se3A 65.18(13) . 3
Se2C Sr3C Se3A 142.92(16) . 3
Se2B Sr3C Se3A 85.13(16) . 3
Se8A Sr3C Se3A 137.52(17) . 3
Se4C Sr3C Se3B 65.32(14) . 3
Se2C Sr3C Se3B 84.87(15) . 3
Se2B Sr3C Se3B 144.02(16) . 3
Se8A Sr3C Se3B 124.36(17) . 3
Se3A Sr3C Se3B 83.25(16) 3 3
Se4C Sr3C Se5B 130.52(18) . 3
Se2C Sr3C Se5B 146.72(17) . 3
Se2B Sr3C Se5B 85.40(16) . 3
Se8A Sr3C Se5B 70.95(13) . 3
Se3A Sr3C Se5B 66.96(12) 3 3
Se3B Sr3C Se5B 120.31(16) 3 3
Se4C Sr3C Se5C 129.46(17) . 3
Se2C Sr3C Se5C 91.41(16) . 3
Se2B Sr3C Se5C 149.77(16) . 3
Se8A Sr3C Se5C 63.89(14) . 3
Se3A Sr3C Se5C 114.44(16) 3 3
Se3B Sr3C Se5C 64.58(13) 3 3
Se5B Sr3C Se5C 82.02(16) 3 3
Se4C Sr3C Sr3A 89.98(12) . .
Se2C Sr3C Sr3A 47.65(10) . .
Se2B Sr3C Sr3A 131.85(16) . .
Se8A Sr3C Sr3A 82.42(12) . .
Se3A Sr3C Sr3A 131.91(16) 3 .
Se3B Sr3C Sr3A 48.67(10) 3 .
Se5B Sr3C Sr3A 132.72(16) 3 .
Se5C Sr3C Sr3A 50.96(10) 3 .
Se4C Sr3C Bi4B 101.23(13) . 3
Se2C Sr3C Bi4B 169.49(16) . 3
Se2B Sr3C Bi4B 105.99(15) . 3
Se8A Sr3C Bi4B 105.88(13) . 3
Se3A Sr3C Bi4B 38.76(6) 3 3
Se3B Sr3C Bi4B 85.30(12) 3 3
Se5B Sr3C Bi4B 39.62(6) 3 3
Se5C Sr3C Bi4B 81.01(13) 3 3
Sr3A Sr3C Bi4B 122.14(11) . 3
Se4C Sr3C Sr3B 89.13(15) . .
Se2C Sr3C Sr3B 131.37(19) . .
Se2B Sr3C Sr3B 47.19(13) . .
Se8A Sr3C Sr3B 98.02(16) . .
Se3A Sr3C Sr3B 48.22(14) 3 .
Se3B Sr3C Sr3B 131.46(18) 3 .
Se5B Sr3C Sr3B 48.42(13) 3 .
Se5C Sr3C Sr3B 130.21(18) 3 .
Sr3A Sr3C Sr3B 178.83(17) . .
Bi4B Sr3C Sr3B 58.80(10) 3 .
Se8C Ge4A Se3C 108.7(2) . .
Se8C Ge4A Se5A 117.1(2) . .
Se3C Ge4A Se5A 99.0(2) . .
Se8C Ge4A Se8B 104.4(2) . 1_556
Se3C Ge4A Se8B 110.5(2) . 1_556
Se5A Ge4A Se8B 116.9(2) . 1_556
Se3A Bi4B Se5B 85.66(5) . .
Se3A Bi4B Se8C 98.7(2) . .
Se5B Bi4B Se8C 114.3(2) . .
Se3A Bi4B Se8A 98.50(19) . .
Se5B Bi4B Se8A 114.4(2) . .
Se8C Bi4B Se8A 129.19(6) . .
Se3A Bi4B Sr3B 50.75(14) . 3_455
Se5B Bi4B Sr3B 51.11(13) . 3_455
Se8C Bi4B Sr3B 82.33(13) . 3_455
Se8A Bi4B Sr3B 142.18(12) . 3_455
Se3A Bi4B Sr3C 50.68(14) . 3_455
Se5B Bi4B Sr3C 51.58(14) . 3_455
Se8C Bi4B Sr3C 142.56(12) . 3_455
Se8A Bi4B Sr3C 81.86(12) . 3_455
Sr3B Bi4B Sr3C 61.93(3) 3_455 3_455
Se8A Ge4C Se5C 118.0(3) . .
Se8A Ge4C Se3B 107.6(2) . .
Se5C Ge4C Se3B 98.3(3) . .
Se8A Ge4C Se8B 104.5(3) . .
Se5C Ge4C Se8B 117.9(2) . .
Se3B Ge4C Se8B 110.1(2) . .
Se2A Bi5A Se4B 91.71(14) . .
Se2A Bi5A Se4A 92.69(11) . .
Se4B Bi5A Se4A 98.34(16) . .
Se2A Bi5A Se6A 90.11(11) . .
Se4B Bi5A Se6A 175.80(15) . .
Se4A Bi5A Se6A 85.36(16) . .
Se2A Bi5A Se6B 88.92(14) . .
Se4B Bi5A Se6B 87.03(14) . .
Se4A Bi5A Se6B 174.34(16) . .
Se6A Bi5A Se6B 89.22(14) . .
Se2B Bi5B Se4C 92.72(16) . .
Se2B Bi5B Se4B 92.73(16) . .
Se4C Bi5B Se4B 97.98(6) . .
Se2B Bi5B Se6B 89.83(15) . .
Se4C Bi5B Se6B 173.97(15) . .
Se4B Bi5B Se6B 87.35(15) . .
Se2B Bi5B Se6C 89.68(15) . .
Se4C Bi5B Se6C 87.52(16) . .
Se4B Bi5B Se6C 173.88(15) . .
Se6B Bi5B Se6C 87.03(5) . .
Se2C Bi5C Se4A 92.86(12) . 1_554
Se2C Bi5C Se4C 91.45(14) . .
Se4A Bi5C Se4C 98.31(16) 1_554 .
Se2C Bi5C Se6A 90.44(11) . 1_554
Se4A Bi5C Se6A 85.29(16) 1_554 1_554
Se4C Bi5C Se6A 175.84(15) . 1_554
Se2C Bi5C Se6C 88.74(14) . .
Se4A Bi5C Se6C 174.27(16) 1_554 .
Se4C Bi5C Se6C 87.15(14) . .
Se6A Bi5C Se6C 89.19(15) 1_554 .
Se1A Bi6A Se7B 94.00(11) . .
Se1A Bi6A Se7C 92.41(14) . 2_554
Se7B Bi6A Se7C 94.74(14) . 2_554
Se1A Bi6A Se6A 93.61(11) . .
Se7B Bi6A Se6A 87.65(16) . .
Se7C Bi6A Se6A 173.35(13) 2_554 .
Se1A Bi6A Se6B 91.42(14) . .
Se7B Bi6A Se6B 174.57(12) . .
Se7C Bi6A Se6B 85.20(13) 2_554 .
Se6A Bi6A Se6B 91.83(15) . .
Se1A Bi6A Se4C 173.94(15) . 2
Se7B Bi6A Se4C 82.02(11) . 2
Se7C Bi6A Se4C 83.40(14) 2_554 2
Se6A Bi6A Se4C 90.80(10) . 2
Se6B Bi6A Se4C 92.59(13) . 2
Se1B Bi6B Se7C 94.02(16) . .
Se1B Bi6B Se6C 92.77(16) . 2
Se7C Bi6B Se6C 173.00(14) . 2
Se1B Bi6B Se6B 93.51(15) . 2
Se7C Bi6B Se6B 86.98(17) . 2
Se6C Bi6B Se6B 90.90(5) 2 2
Se1B Bi6B Se7A 93.50(16) . .
Se7C Bi6B Se7A 95.28(7) . .
Se6C Bi6B Se7A 86.00(15) 2 .
Se6B Bi6B Se7A 172.47(13) 2 .
Se1B Bi6B Se4A 174.61(6) . .
Se7C Bi6B Se4A 82.44(16) . .
Se6C Bi6B Se4A 90.91(16) 2 .
Se6B Bi6B Se4A 90.38(15) 2 .
Se7A Bi6B Se4A 82.82(15) . .
Se1C Bi6C Se7A 92.86(14) . 2
Se1C Bi6C Se7B 94.13(12) . .
Se7A Bi6C Se7B 92.34(16) 2 .
Se1C Bi6C Se6A 93.46(11) . .
Se7A Bi6C Se6A 173.66(12) 2 .
Se7B Bi6C Se6A 86.66(15) . .
Se1C Bi6C Se6C 91.01(14) . 1_556
Se7A Bi6C Se6C 88.34(16) 2 1_556
Se7B Bi6C Se6C 174.76(13) . 1_556
Se6A Bi6C Se6C 92.09(16) . 1_556
Se1C Bi6C Se4B 174.27(15) . 2
Se7A Bi6C Se4B 82.74(13) 2 2
Se7B Bi6C Se4B 82.42(10) . 2
Se6A Bi6C Se4B 90.92(10) . 2
Se6C Bi6C Se4B 92.52(13) 1_556 2
Bi6A Se1A Bi1A 84.9(2) . .
Bi6A Se1A Sr1A 94.14(14) . .
Bi1A Se1A Sr1A 9.27(18) . .
Bi6A Se1A Bi1B 95.45(16) . 2_454
Bi1A Se1A Bi1B 86.6(5) . 2_454
Sr1A Se1A Bi1B 84.9(2) . 2_454
Bi6A Se1A Sr1B 95.45(16) . 2_454
Bi1A Se1A Sr1B 86.6(5) . 2_454
Sr1A Se1A Sr1B 84.9(2) . 2_454
Bi1B Se1A Sr1B 0.0(2) 2_454 2_454
Bi6A Se1A Sr2A 95.49(13) . .
Bi1A Se1A Sr2A 96.2(5) . .
Sr1A Se1A Sr2A 96.2(2) . .
Bi1B Se1A Sr2A 168.90(18) 2_454 .
Sr1B Se1A Sr2A 168.90(18) 2_454 .
Bi6A Se1A Sr2B 97.20(15) . .
Bi1A Se1A Sr2B 177.9(3) . .
Sr1A Se1A Sr2B 168.65(18) . .
Bi1B Se1A Sr2B 93.49(16) 2_454 .
Sr1B Se1A Sr2B 93.49(16) 2_454 .
Sr2A Se1A Sr2B 83.29(17) . .
Bi6B Se1B Bi1B 93.89(16) . 1_655
Bi6B Se1B Sr1B 93.89(16) . 1_655
Bi1B Se1B Sr1B 0.00(10) 1_655 1_655
Bi6B Se1B Bi1C 95.19(14) . 1_655
Bi1B Se1B Bi1C 85.84(7) 1_655 1_655
Sr1B Se1B Bi1C 85.84(7) 1_655 1_655
Bi6B Se1B Sr1C 95.19(14) . 1_655
Bi1B Se1B Sr1C 85.84(7) 1_655 1_655
Sr1B Se1B Sr1C 85.84(7) 1_655 1_655
Bi1C Se1B Sr1C 0.00(11) 1_655 1_655
Bi6B Se1B Bi2C 95.47(15) . 2
Bi1B Se1B Bi2C 170.57(14) 1_655 2
Sr1B Se1B Bi2C 170.57(14) 1_655 2
Bi1C Se1B Bi2C 94.5(2) 1_655 2
Sr1C Se1B Bi2C 94.5(2) 1_655 2
Bi6B Se1B Sr2C 95.47(15) . 2
Bi1B Se1B Sr2C 170.57(14) 1_655 2
Sr1B Se1B Sr2C 170.57(14) 1_655 2
Bi1C Se1B Sr2C 94.5(2) 1_655 2
Sr1C Se1B Sr2C 94.5(2) 1_655 2
Bi2C Se1B Sr2C 0.00(18) 2 2
Bi6B Se1B Sr2B 95.05(15) . 2
Bi1B Se1B Sr2B 93.8(2) 1_655 2
Sr1B Se1B Sr2B 93.8(2) 1_655 2
Bi1C Se1B Sr2B 169.75(12) 1_655 2
Sr1C Se1B Sr2B 169.75(12) 1_655 2
Bi2C Se1B Sr2B 84.23(6) 2 2
Sr2C Se1B Sr2B 84.23(6) 2 2
Bi6B Se1B Bi2B 95.05(15) . 2
Bi1B Se1B Bi2B 93.8(2) 1_655 2
Sr1B Se1B Bi2B 93.8(2) 1_655 2
Bi1C Se1B Bi2B 169.75(12) 1_655 2
Sr1C Se1B Bi2B 169.75(12) 1_655 2
Bi2C Se1B Bi2B 84.23(6) 2 2
Sr2C Se1B Bi2B 84.23(6) 2 2
Sr2B Se1B Bi2B 0.00(19) 2 2
Bi6C Se1C Bi1A 84.7(2) . .
Bi6C Se1C Sr1A 93.85(15) . .
Bi1A Se1C Sr1A 9.30(17) . .
Bi6C Se1C Sr2A 95.61(14) . .
Bi1A Se1C Sr2A 95.6(5) . .
Sr1A Se1C Sr2A 96.4(2) . .
Bi6C Se1C Bi2C 97.24(16) . 1_556
Bi1A Se1C Bi2C 178.0(3) . 1_556
Sr1A Se1C Bi2C 168.8(2) . 1_556
Sr2A Se1C Bi2C 83.78(17) . 1_556
Bi6C Se1C Sr2C 97.24(16) . 1_556
Bi1A Se1C Sr2C 178.0(3) . 1_556
Sr1A Se1C Sr2C 168.8(2) . 1_556
Sr2A Se1C Sr2C 83.78(17) . 1_556
Bi2C Se1C Sr2C 0.00(11) 1_556 1_556
Bi6C Se1C Sr1C 95.96(15) . 2_455
Bi1A Se1C Sr1C 86.9(5) . 2_455
Sr1A Se1C Sr1C 84.3(2) . 2_455
Sr2A Se1C Sr1C 168.34(19) . 2_455
Bi2C Se1C Sr1C 93.33(16) 1_556 2_455
Sr2C Se1C Sr1C 93.33(16) 1_556 2_455
Bi6C Se1C Bi1C 95.96(15) . 2_455
Bi1A Se1C Bi1C 86.9(5) . 2_455
Sr1A Se1C Bi1C 84.3(2) . 2_455
Sr2A Se1C Bi1C 168.34(19) . 2_455
Bi2C Se1C Bi1C 93.33(16) 1_556 2_455
Sr2C Se1C Bi1C 93.33(16) 1_556 2_455
Sr1C Se1C Bi1C 0.0(2) 2_455 2_455
Bi5A Se2A Bi3A 95.21(14) . 1_556
Bi5A Se2A Sr3A 95.21(14) . 1_556
Bi3A Se2A Sr3A 0.00(19) 1_556 1_556
Bi5A Se2A Sr3B 95.86(16) . .
Bi3A Se2A Sr3B 83.92(17) 1_556 .
Sr3A Se2A Sr3B 83.92(17) 1_556 .
Bi5A Se2A Sr2A 99.41(14) . .
Bi3A Se2A Sr2A 94.42(17) 1_556 .
Sr3A Se2A Sr2A 94.42(17) 1_556 .
Sr3B Se2A Sr2A 164.74(17) . .
Bi5A Se2A Sr2B 100.05(15) . .
Bi3A Se2A Sr2B 164.70(17) 1_556 .
Sr3A Se2A Sr2B 164.70(17) 1_556 .
Sr3B Se2A Sr2B 95.51(16) . .
Sr2A Se2A Sr2B 82.09(17) . .
Bi5B Se2B Sr3B 94.12(15) . .
Bi5B Se2B Sr3C 93.61(15) . .
Sr3B Se2B Sr3C 85.30(6) . .
Bi5B Se2B Sr2B 98.37(15) . .
Sr3B Se2B Sr2B 95.4(2) . .
Sr3C Se2B Sr2B 167.91(12) . .
Bi5B Se2B Sr2C 98.15(15) . .
Sr3B Se2B Sr2C 167.70(12) . .
Sr3C Se2B Sr2C 94.8(2) . .
Sr2B Se2B Sr2C 81.98(6) . .
Bi5C Se2C Sr3A 95.22(15) . .
Bi5C Se2C Sr3C 95.79(16) . .
Sr3A Se2C Sr3C 84.10(17) . .
Bi5C Se2C Bi2A 99.18(14) . 1_554
Sr3A Se2C Bi2A 94.11(18) . 1_554
Sr3C Se2C Bi2A 165.03(18) . 1_554
Bi5C Se2C Sr2A 99.18(14) . 1_554
Sr3A Se2C Sr2A 94.11(18) . 1_554
Sr3C Se2C Sr2A 165.03(18) . 1_554
Bi2A Se2C Sr2A 0.00(7) 1_554 1_554
Bi5C Se2C Sr2C 100.01(16) . .
Sr3A Se2C Sr2C 164.67(17) . .
Sr3C Se2C Sr2C 95.98(16) . .
Bi2A Se2C Sr2C 81.84(17) 1_554 .
Sr2A Se2C Sr2C 81.84(17) 1_554 .
Bi4B Se3A Bi1C 100.25(18) . 4_454
Bi4B Se3A Sr1C 100.25(18) . 4_454
Bi1C Se3A Sr1C 0.00(16) 4_454 4_454
Bi4B Se3A Sr1B 100.45(18) . 4_454
Bi1C Se3A Sr1B 85.64(7) 4_454 4_454
Sr1C Se3A Sr1B 85.64(7) 4_454 4_454
Bi4B Se3A Bi1B 100.45(18) . 4_454
Bi1C Se3A Bi1B 85.64(7) 4_454 4_454
Sr1C Se3A Bi1B 85.64(7) 4_454 4_454
Sr1B Se3A Bi1B 0.00(19) 4_454 4_454
Bi4B Se3A Bi3B 90.27(15) . 3_455
Bi1C Se3A Bi3B 169.14(13) 4_454 3_455
Sr1C Se3A Bi3B 169.14(13) 4_454 3_455
Sr1B Se3A Bi3B 95.2(2) 4_454 3_455
Bi1B Se3A Bi3B 95.2(2) 4_454 3_455
Bi4B Se3A Sr3B 90.27(15) . 3_455
Bi1C Se3A Sr3B 169.14(13) 4_454 3_455
Sr1C Se3A Sr3B 169.14(13) 4_454 3_455
Sr1B Se3A Sr3B 95.2(2) 4_454 3_455
Bi1B Se3A Sr3B 95.2(2) 4_454 3_455
Bi3B Se3A Sr3B 0.00(18) 3_455 3_455
Bi4B Se3A Sr3C 90.56(15) . 3_455
Bi1C Se3A Sr3C 93.8(2) 4_454 3_455
Sr1C Se3A Sr3C 93.8(2) 4_454 3_455
Sr1B Se3A Sr3C 168.91(12) 4_454 3_455
Bi1B Se3A Sr3C 168.91(12) 4_454 3_455
Bi3B Se3A Sr3C 83.31(6) 3_455 3_455
Sr3B Se3A Sr3C 83.31(6) 3_455 3_455
Ge4C Se3B Sr1A 101.1(2) . 3_554
Ge4C Se3B Bi1C 101.7(2) . 4_454
Sr1A Se3B Bi1C 86.0(2) 3_554 4_454
Ge4C Se3B Sr1C 101.7(2) . 4_454
Sr1A Se3B Sr1C 86.0(2) 3_554 4_454
Bi1C Se3B Sr1C 0.00(17) 4_454 4_454
Ge4C Se3B Bi3A 87.96(17) . 3_455
Sr1A Se3B Bi3A 97.9(2) 3_554 3_455
Bi1C Se3B Bi3A 168.73(19) 4_454 3_455
Sr1C Se3B Bi3A 168.73(19) 4_454 3_455
Ge4C Se3B Sr3A 87.96(17) . 3_455
Sr1A Se3B Sr3A 97.9(2) 3_554 3_455
Bi1C Se3B Sr3A 168.73(19) 4_454 3_455
Sr1C Se3B Sr3A 168.73(19) 4_454 3_455
Bi3A Se3B Sr3A 0.00(7) 3_455 3_455
Ge4C Se3B Sr3C 88.68(19) . 3_455
Sr1A Se3B Sr3C 170.12(18) 3_554 3_455
Bi1C Se3B Sr3C 93.32(16) 4_454 3_455
Sr1C Se3B Sr3C 93.32(16) 4_454 3_455
Bi3A Se3B Sr3C 81.06(16) 3_455 3_455
Sr3A Se3B Sr3C 81.06(16) 3_455 3_455
Ge4A Se3C Sr1A 101.0(2) . 3
Ge4A Se3C Bi1B 101.6(2) . 4_454
Sr1A Se3C Bi1B 85.2(2) 3 4_454
Ge4A Se3C Sr1B 101.6(2) . 4_454
Sr1A Se3C Sr1B 85.2(2) 3 4_454
Bi1B Se3C Sr1B 0.00(19) 4_454 4_454
Ge4A Se3C Bi3A 88.15(17) . 3_456
Sr1A Se3C Bi3A 98.2(2) 3 3_456
Bi1B Se3C Bi3A 168.89(19) 4_454 3_456
Sr1B Se3C Bi3A 168.89(19) 4_454 3_456
Ge4A Se3C Sr3A 88.15(17) . 3_456
Sr1A Se3C Sr3A 98.2(2) 3 3_456
Bi1B Se3C Sr3A 168.89(19) 4_454 3_456
Sr1B Se3C Sr3A 168.89(19) 4_454 3_456
Bi3A Se3C Sr3A 0.00(7) 3_456 3_456
Ge4A Se3C Sr3B 88.42(19) . 3_455
Sr1A Se3C Sr3B 170.54(19) 3 3_455
Bi1B Se3C Sr3B 93.72(16) 4_454 3_455
Sr1B Se3C Sr3B 93.72(16) 4_454 3_455
Bi3A Se3C Sr3B 81.09(16) 3_456 3_455
Sr3A Se3C Sr3B 81.09(16) 3_456 3_455
Bi5C Se4A Bi5A 99.32(6) 1_556 .
Bi5C Se4A Bi6B 95.82(15) 1_556 .
Bi5A Se4A Bi6B 95.46(15) . .
Bi5C Se4A Bi3A 92.30(17) 1_556 1_556
Bi5A Se4A Bi3A 92.19(17) . 1_556
Bi6B Se4A Bi3A 167.80(7) . 1_556
Bi5C Se4A Sr3A 92.30(17) 1_556 1_556
Bi5A Se4A Sr3A 92.19(17) . 1_556
Bi6B Se4A Sr3A 167.80(7) . 1_556
Bi3A Se4A Sr3A 0.0(3) 1_556 1_556
Bi5C Se4A Sr1A 130.5(3) 1_556 1_655
Bi5A Se4A Sr1A 130.1(3) . 1_655
Bi6B Se4A Sr1A 78.76(7) . 1_655
Bi3A Se4A Sr1A 89.03(7) 1_556 1_655
Sr3A Se4A Sr1A 89.03(7) 1_556 1_655
Bi5A Se4B Bi5B 97.67(15) . .
Bi5A Se4B Bi6C 93.48(13) . 2_554
Bi5B Se4B Bi6C 94.11(13) . 2_554
Bi5A Se4B Sr3B 94.46(15) . .
Bi5B Se4B Sr3B 93.69(14) . .
Bi6C Se4B Sr3B 168.03(19) 2_554 .
Bi5A Se4B Sr1B 131.08(16) . 2_554
Bi5B Se4B Sr1B 130.90(16) . 2_554
Bi6C Se4B Sr1B 79.45(13) 2_554 2_554
Sr3B Se4B Sr1B 88.58(16) . 2_554
Bi5B Se4C Bi5C 97.59(15) . .
Bi5B Se4C Bi6A 94.13(13) . 2_554
Bi5C Se4C Bi6A 93.07(14) . 2_554
Bi5B Se4C Sr3C 94.22(15) . .
Bi5C Se4C Sr3C 94.03(15) . .
Bi6A Se4C Sr3C 168.23(19) 2_554 .
Bi5B Se4C Sr1C 131.36(18) . 2_554
Bi5C Se4C Sr1C 130.75(17) . 2_554
Bi6A Se4C Sr1C 80.07(12) 2_554 2_554
Sr3C Se4C Sr1C 88.18(15) . 2_554
Ge4A Se5A Sr2A 107.8(2) . .
Ge4A Se5A Sr2B 110.6(2) . .
Sr2A Se5A Sr2B 82.16(16) . .
Ge4A Se5A Sr3B 87.06(18) . 3_455
Sr2A Se5A Sr3B 165.00(18) . 3_455
Sr2B Se5A Sr3B 94.64(15) . 3_455
Ge4A Se5A Sr3A 84.21(16) . 3_456
Sr2A Se5A Sr3A 100.97(18) . 3_456
Sr2B Se5A Sr3A 163.39(19) . 3_456
Sr3B Se5A Sr3A 78.09(15) 3_455 3_456
Bi4B Se5B Sr2B 95.59(17) . .
Bi4B Se5B Sr2C 95.58(16) . .
Sr2B Se5B Sr2C 83.89(6) . .
Bi4B Se5B Sr3B 89.03(15) . 3_455
Sr2B Se5B Sr3B 97.0(2) . 3_455
Sr2C Se5B Sr3B 175.20(14) . 3_455
Bi4B Se5B Sr3C 88.80(15) . 3_455
Sr2B Se5B Sr3C 175.57(13) . 3_455
Sr2C Se5B Sr3C 96.4(2) . 3_455
Sr3B Se5B Sr3C 82.40(5) 3_455 3_455
Ge4C Se5C Bi2A 107.0(2) . 1_554
Ge4C Se5C Sr2A 107.0(2) . 1_554
Bi2A Se5C Sr2A 0.00(4) 1_554 1_554
Ge4C Se5C Sr2C 109.9(2) . .
Bi2A Se5C Sr2C 81.79(17) 1_554 .
Sr2A Se5C Sr2C 81.79(17) 1_554 .
Ge4C Se5C Sr3C 87.62(19) . 3_455
Bi2A Se5C Sr3C 165.28(19) 1_554 3_455
Sr2A Se5C Sr3C 165.28(19) 1_554 3_455
Sr2C Se5C Sr3C 95.08(16) . 3_455
Ge4C Se5C Sr3A 84.96(18) . 3_455
Bi2A Se5C Sr3A 100.87(19) 1_554 3_455
Sr2A Se5C Sr3A 100.87(19) 1_554 3_455
Sr2C Se5C Sr3A 163.6(2) . 3_455
Sr3C Se5C Sr3A 78.21(16) 3_455 3_455
Bi6A Se6A Bi6C 90.42(5) . .
Bi6A Se6A Bi5A 90.0(2) . .
Bi6C Se6A Bi5A 178.12(10) . .
Bi6A Se6A Bi5C 178.23(8) . 1_556
Bi6C Se6A Bi5C 89.7(2) . 1_556
Bi5A Se6A Bi5C 89.74(5) . 1_556
Bi6A Se6A Sr2A 90.17(14) . .
Bi6C Se6A Sr2A 89.95(15) . .
Bi5A Se6A Sr2A 91.87(14) . .
Bi5C Se6A Sr2A 91.59(14) 1_556 .
Bi6B Se6B Bi6A 92.03(15) 2_554 .
Bi6B Se6B Bi5B 91.05(14) 2_554 .
Bi6A Se6B Bi5B 174.29(19) . .
Bi6B Se6B Bi5A 175.31(18) 2_554 .
Bi6A Se6B Bi5A 88.63(13) . .
Bi5B Se6B Bi5A 87.91(14) . .
Bi6B Se6B Sr2B 90.99(15) 2_554 .
Bi6A Se6B Sr2B 91.34(15) . .
Bi5B Se6B Sr2B 93.42(15) . .
Bi5A Se6B Sr2B 93.64(15) . .
Bi6B Se6C Bi6C 92.31(16) 2_554 1_554
Bi6B Se6C Bi5B 90.81(14) 2_554 .
Bi6C Se6C Bi5B 173.7(2) 1_554 .
Bi6B Se6C Bi5C 174.68(19) 2_554 .
Bi6C Se6C Bi5C 88.67(14) 1_554 .
Bi5B Se6C Bi5C 87.72(15) . .
Bi6B Se6C Sr2C 91.26(16) 2_554 .
Bi6C Se6C Sr2C 91.66(16) 1_554 .
Bi5B Se6C Sr2C 93.70(14) . .
Bi5C Se6C Sr2C 93.93(15) . .
Bi6C Se7A Bi6B 92.87(15) 2_554 .
Bi6C Se7A Bi1A 156.7(3) 2_554 1_655
Bi6B Se7A Bi1A 83.1(4) . 1_655
Bi6C Se7A Bi1C 92.68(15) 2_554 1_655
Bi6B Se7A Bi1C 87.55(14) . 1_655
Bi1A Se7A Bi1C 110.0(3) 1_655 1_655
Bi6C Se7A Sr1C 92.68(15) 2_554 1_655
Bi6B Se7A Sr1C 87.55(14) . 1_655
Bi1A Se7A Sr1C 110.0(3) 1_655 1_655
Bi1C Se7A Sr1C 0.00(16) 1_655 1_655
Bi6C Se7A Sr1B 88.73(15) 2_554 2_554
Bi6B Se7A Sr1B 147.89(19) . 2_554
Bi1A Se7A Sr1B 82.9(4) 1_655 2_554
Bi1C Se7A Sr1B 124.4(2) 1_655 2_554
Sr1C Se7A Sr1B 124.4(2) 1_655 2_554
Bi6C Se7A Sr1A 148.60(19) 2_554 1_655
Bi6B Se7A Sr1A 82.59(19) . 1_655
Bi1A Se7A Sr1A 8.1(2) 1_655 1_655
Bi1C Se7A Sr1A 117.99(18) 1_655 1_655
Sr1C Se7A Sr1A 117.99(18) 1_655 1_655
Sr1B Se7A Sr1A 79.6(2) 2_554 1_655
Bi1A Se7B Bi6A 90.3(5) . .
Bi1A Se7B Bi6C 90.1(6) . .
Bi6A Se7B Bi6C 94.23(6) . .
Bi1A Se7B Sr1A 1.0(5) . .
Bi6A Se7B Sr1A 91.3(2) . .
Bi6C Se7B Sr1A 90.3(2) . .
Bi1A Se7B Sr1C 120.2(6) . .
Bi6A Se7B Sr1C 87.33(19) . .
Bi6C Se7B Sr1C 149.69(12) . .
Sr1A Se7B Sr1C 120.0(2) . .
Bi1A Se7B Sr1B 118.7(5) . .
Bi6A Se7B Sr1B 150.92(12) . .
Bi6C Se7B Sr1B 85.97(19) . .
Sr1A Se7B Sr1B 117.8(2) . .
Sr1C Se7B Sr1B 78.50(6) . .
Bi6B Se7C Bi6A 95.26(15) . 2
Bi6B Se7C Bi1A 86.2(5) . 1_655
Bi6A Se7C Bi1A 157.1(3) 2 1_655
Bi6B Se7C Bi1B 90.31(14) . 1_655
Bi6A Se7C Bi1B 91.53(16) 2 1_655
Bi1A Se7C Bi1B 111.4(3) 1_655 1_655
Bi6B Se7C Sr1B 90.31(14) . 1_655
Bi6A Se7C Sr1B 91.53(16) 2 1_655
Bi1A Se7C Sr1B 111.4(3) 1_655 1_655
Bi1B Se7C Sr1B 0.00(9) 1_655 1_655
Bi6B Se7C Sr1A 86.20(19) . 1_655
Bi6A Se7C Sr1A 148.6(2) 2 1_655
Bi1A Se7C Sr1A 8.5(2) 1_655 1_655
Bi1B Se7C Sr1A 119.85(19) 1_655 1_655
Sr1B Se7C Sr1A 119.85(19) 1_655 1_655
Bi6B Se7C Sr1C 148.73(19) . 2
Bi6A Se7C Sr1C 84.94(14) 2 2
Bi1A Se7C Sr1C 82.2(5) 1_655 2
Bi1B Se7C Sr1C 120.96(18) 1_655 2
Sr1B Se7C Sr1C 120.96(18) 1_655 2
Sr1A Se7C Sr1C 78.2(2) 1_655 2
Ge4C Se8A Bi4B 115.3(2) . .
Ge4C Se8A Sr3C 119.0(2) . .
Bi4B Se8A Sr3C 92.20(14) . .
Ge4C Se8B Ge4A 108.72(9) . 1_554
Ge4C Se8B Sr3A 111.4(3) . .
Ge4A Se8B Sr3A 111.3(2) 1_554 .
Ge4A Se8C Bi4B 115.0(2) . .
Ge4A Se8C Sr3B 120.3(2) . .
Bi4B Se8C Sr3B 92.09(15) . .

loop_
_geom_bond_atom_site_label_1
_geom_bond_atom_site_label_2
_geom_bond_distance
_geom_bond_site_symmetry_2
Sr1A Bi1A 0.511(9) .
Sr1A Se3C 3.108(9) 3_455
Sr1A Se3B 3.115(9) 3_456
Sr1A Se1A 3.155(9) .
Sr1A Se1C 3.160(9) .
Sr1A Se7B 3.206(4) .
Sr1A Se7C 3.338(10) 1_455
Sr1A Se7A 3.395(9) 1_455
Sr1A Se4A 3.618(4) 1_455
Sr1A Sr1B 4.269(12) 2_454
Sr1A Sr1C 4.270(13) 2_455
Sr1A Sr2A 4.725(4) .
Bi1A Se7B 2.697(10) .
Bi1A Se1A 3.06(2) .
Bi1A Se1C 3.11(2) .
Bi1A Se7C 3.17(2) 1_455
Bi1A Se7A 3.19(2) 1_455
Sr1B Se1B 3.144(7) 1_455
Sr1B Se3A 3.166(7) 4_445
Sr1B Se1A 3.170(6) 2_455
Sr1B Se3C 3.195(6) 4_445
Sr1B Se7C 3.197(7) 1_455
Sr1B Se7A 3.273(7) 2
Sr1B Se7B 3.399(6) .
Sr1B Se4B 3.613(7) 2
Sr1B Sr1A 4.269(12) 2_455
Sr1B Sr1C 4.284(2) .
Sr1B Sr2B 4.648(7) 2_455
Sr1B Sr3B 4.750(7) 2
Sr1C Se3A 3.136(7) 4_445
Sr1C Se1B 3.147(7) 1_455
Sr1C Se3B 3.148(6) 4_445
Sr1C Se1C 3.204(6) 2_454
Sr1C Se7A 3.250(6) 1_455
Sr1C Se7B 3.373(6) .
Sr1C Se7C 3.434(6) 2_554
Sr1C Se4C 3.574(7) 2
Sr1C Sr1A 4.270(13) 2_454
Sr1C Sr2C 4.659(7) 2_455
Sr1C Sr3C 4.686(6) 2
Sr2A Se1C 3.178(7) .
Sr2A Se1A 3.194(7) .
Sr2A Se2A 3.214(7) .
Sr2A Se5A 3.223(6) .
Sr2A Se2C 3.226(7) 1_556
Sr2A Se5C 3.239(7) 1_556
Sr2A Se6A 3.260(2) .
Sr2A Sr2B 4.257(8) .
Sr2A Sr2C 4.259(9) 1_556
Sr2A Sr3A 4.663(2) 1_556
Sr2B Se1A 3.212(6) .
Sr2B Se5B 3.213(7) .
Sr2B Se1B 3.223(7) 2_554
Sr2B Se6B 3.243(6) .
Sr2B Se5A 3.255(6) .
Sr2B Se2A 3.269(6) .
Sr2B Se2B 3.272(7) .
Sr2B Sr2C 4.306(2) .
Sr2B Sr1B 4.648(7) 2_454
Sr2B Sr3B 4.789(7) .
Sr2C Se1B 3.198(7) 2_554
Sr2C Se1C 3.201(6) 1_554
Sr2C Se6C 3.225(6) .
Sr2C Se5B 3.228(7) .
Sr2C Se5C 3.267(6) .
Sr2C Se2C 3.277(7) .
Sr2C Se2B 3.292(7) .
Sr2C Sr2A 4.259(9) 1_554
Sr2C Sr1C 4.659(7) 2_454
Sr2C Sr3C 4.793(6) .
Sr3A Se2A 3.140(7) 1_554
Sr3A Se2C 3.143(7) .
Sr3A Se4A 3.177(2) 1_554
Sr3A Se3C 3.206(6) 3_554
Sr3A Se3B 3.216(7) 3
Sr3A Se8B 3.277(2) .
Sr3A Se5C 3.357(6) 3
Sr3A Se5A 3.367(6) 3_554
Sr3A Sr3C 4.231(9) .
Sr3A Sr3B 4.239(8) 1_554
Sr3A Bi3B 4.239(8) 1_554
Sr3B Se4B 3.175(6) .
Sr3B Se2A 3.200(6) .
Sr3B Se2B 3.203(7) .
Sr3B Se8C 3.234(6) .
Sr3B Se3A 3.267(7) 3
Sr3B Se5B 3.284(7) 3
Sr3B Se3C 3.314(6) 3
Sr3B Se5A 3.363(6) 3
Sr3B Bi4B 4.219(5) 3
Sr3B Sr3A 4.239(8) 1_556
Sr3B Bi3A 4.239(8) 1_556
Sr3B Sr3C 4.352(2) .
Sr3C Se4C 3.146(6) .
Sr3C Se2C 3.174(6) .
Sr3C Se2B 3.220(7) .
Sr3C Se8A 3.255(6) .
Sr3C Se3A 3.280(7) 3
Sr3C Se3B 3.294(6) 3
Sr3C Se5B 3.323(7) 3
Sr3C Se5C 3.351(6) 3
Sr3C Bi4B 4.240(5) 3
Ge4A Se8C 2.331(7) .
Ge4A Se3C 2.337(6) .
Ge4A Se5A 2.349(6) .
Ge4A Se8B 2.436(8) 1_556
Bi4B Se3A 2.6541(17) .
Bi4B Se5B 2.704(2) .
Bi4B Se8C 2.934(5) .
Bi4B Se8A 2.938(5) .
Bi4B Sr3B 4.219(5) 3_455
Bi4B Sr3C 4.240(5) 3_455
Ge4C Se8A 2.328(7) .
Ge4C Se5C 2.338(7) .
Ge4C Se3B 2.356(7) .
Ge4C Se8B 2.415(8) .
Bi5A Se2A 2.723(4) .
Bi5A Se4B 2.821(5) .
Bi5A Se4A 2.836(7) .
Bi5A Se6A 3.054(6) .
Bi5A Se6B 3.070(5) .
Bi5B Se2B 2.7686(17) .
Bi5B Se4C 2.820(5) .
Bi5B Se4B 2.823(5) .
Bi5B Se6B 3.052(5) .
Bi5B Se6C 3.067(5) .
Bi5C Se2C 2.716(5) .
Bi5C Se4A 2.828(7) 1_554
Bi5C Se4C 2.834(5) .
Bi5C Se6A 3.065(6) 1_554
Bi5C Se6C 3.073(5) .
Bi6A Se1A 2.754(4) .
Bi6A Se7B 2.848(6) .
Bi6A Se7C 2.928(5) 2_554
Bi6A Se6A 2.963(6) .
Bi6A Se6B 3.023(5) .
Bi6A Se4C 3.105(5) 2
Bi6B Se1B 2.7644(19) .
Bi6B Se7C 2.896(5) .
Bi6B Se6C 2.954(6) 2
Bi6B Se6B 2.957(5) 2
Bi6B Se7A 3.067(6) .
Bi6B Se4A 3.0833(18) .
Bi6C Se1C 2.758(5) .
Bi6C Se7A 2.875(5) 2
Bi6C Se7B 2.897(6) .
Bi6C Se6A 2.968(6) .
Bi6C Se6C 3.018(5) 1_556
Bi6C Se4B 3.099(5) 2
Se1A Bi1B 3.170(6) 2_454
Se1A Sr1B 3.170(6) 2_454
Se1B Bi1B 3.144(7) 1_655
Se1B Sr1B 3.144(7) 1_655
Se1B Bi1C 3.147(7) 1_655
Se1B Sr1C 3.147(7) 1_655
Se1B Bi2C 3.198(7) 2
Se1B Sr2C 3.198(7) 2
Se1B Sr2B 3.223(7) 2
Se1B Bi2B 3.223(7) 2
Se1C Bi2C 3.201(6) 1_556
Se1C Sr2C 3.201(6) 1_556
Se1C Sr1C 3.204(6) 2_455
Se1C Bi1C 3.204(6) 2_455
Se2A Bi3A 3.140(7) 1_556
Se2A Sr3A 3.140(7) 1_556
Se2C Bi2A 3.226(7) 1_554
Se2C Sr2A 3.226(7) 1_554
Se3A Bi1C 3.136(7) 4_454
Se3A Sr1C 3.136(7) 4_454
Se3A Sr1B 3.166(7) 4_454
Se3A Bi1B 3.166(7) 4_454
Se3A Bi3B 3.267(7) 3_455
Se3A Sr3B 3.267(7) 3_455
Se3A Sr3C 3.280(7) 3_455
Se3B Sr1A 3.115(9) 3_554
Se3B Bi1C 3.148(6) 4_454
Se3B Sr1C 3.148(6) 4_454
Se3B Bi3A 3.216(7) 3_455
Se3B Sr3A 3.216(7) 3_455
Se3B Sr3C 3.294(6) 3_455
Se3C Sr1A 3.108(9) 3
Se3C Bi1B 3.195(6) 4_454
Se3C Sr1B 3.195(6) 4_454
Se3C Bi3A 3.206(6) 3_456
Se3C Sr3A 3.206(6) 3_456
Se3C Sr3B 3.314(6) 3_455
Se4A Bi5C 2.828(7) 1_556
Se4A Bi3A 3.177(2) 1_556
Se4A Sr3A 3.177(2) 1_556
Se4A Sr1A 3.618(4) 1_655
Se4B Bi6C 3.099(5) 2_554
Se4B Sr1B 3.613(7) 2_554
Se4C Bi6A 3.105(5) 2_554
Se4C Sr1C 3.574(7) 2_554
Se5A Sr3B 3.363(6) 3_455
Se5A Sr3A 3.367(6) 3_456
Se5B Sr3B 3.284(7) 3_455
Se5B Sr3C 3.323(7) 3_455
Se5C Bi2A 3.239(7) 1_554
Se5C Sr2A 3.239(7) 1_554
Se5C Sr3C 3.351(6) 3_455
Se5C Sr3A 3.357(6) 3_455
Se6A Bi5C 3.065(6) 1_556
Se6B Bi6B 2.957(5) 2_554
Se6C Bi6B 2.954(6) 2_554
Se6C Bi6C 3.018(5) 1_554
Se7A Bi6C 2.875(5) 2_554
Se7A Bi1A 3.19(3) 1_655
Se7A Bi1C 3.250(6) 1_655
Se7A Sr1C 3.250(6) 1_655
Se7A Sr1B 3.273(7) 2_554
Se7A Sr1A 3.395(9) 1_655
Se7C Bi6A 2.928(5) 2
Se7C Bi1A 3.17(2) 1_655
Se7C Bi1B 3.197(7) 1_655
Se7C Sr1B 3.197(7) 1_655
Se7C Sr1A 3.338(10) 1_655
Se7C Sr1C 3.434(6) 2
Se8B Ge4A 2.436(8) 1_554
